data_2200808
loop_
_publ_author_name
'Olga Juanes'
'Juan-Carlos Rodriguez-Ubis'
'C\'esar J. Pastor'

_publ_section_title
;
 Double cyclometallation of bis[3-(3-bromophenyl)pyrazol-1-yl]methane
 in the bis[acetylacetonatopalladium(II)] complex
;
_journal_issue 12
_journal_name_full 'Acta Crystallographica Section E'
_journal_page_first m595
_journal_page_last m596
_journal_paper_doi 10.1107/S1600536801019419
_journal_volume 57
_journal_year 2001
_chemical_formula_iupac '[Pd2 (C5 H7 O2)2 (C19 H12 Br2 N4)], 0.5C2 H3 N'
_chemical_formula_moiety 'C29 H26 Br2 N4 O4 Pd2, 0.5C2 H3 N'
_chemical_formula_sum 'C30 H27.5 Br2 N4.5 O4 Pd2'
_chemical_formula_weight 887.66
_chemical_name_systematic
;
 ?
;
_space_group_IT_number 15
_symmetry_cell_setting monoclinic
_symmetry_space_group_name_Hall '-C 2yc'
_symmetry_space_group_name_H-M 'C 1 2/c 1'
_audit_creation_method SHELXL-97
_cell_angle_alpha 90.00
_cell_angle_beta 120.536(6)
_cell_angle_gamma 90.00
_cell_formula_units_Z 8
_cell_length_a 35.262(3)
_cell_length_b 8.3791(5)
_cell_length_c 24.9461(17)
_cell_measurement_reflns_used 55
_cell_measurement_temperature 297(2)
_cell_measurement_theta_max 45.0
_cell_measurement_theta_min 5.5
_cell_volume 6348.4(9)
_computing_cell_refinement XSCANS
_computing_data_collection 'XSCANS (Bruker, 2000)'
_computing_data_reduction 'SHELXTL (Bruker, 2000)'
_computing_molecular_graphics SHELXTL
_computing_publication_material SHELXTL
_computing_structure_refinement 'SHELXL97 (Sheldrick, 1997)'
_computing_structure_solution 'SHELXS97 (Sheldrick, 1990)'
_diffrn_ambient_temperature 297(2)
_diffrn_measured_fraction_theta_full .988
_diffrn_measured_fraction_theta_max .988
_diffrn_measurement_device_type 'Bruker P4'
_diffrn_measurement_method \w
_diffrn_radiation_monochromator graphite
_diffrn_radiation_source 'fine-focus sealed tube'
_diffrn_radiation_type CuK\a
_diffrn_radiation_wavelength 1.54178
_diffrn_reflns_av_R_equivalents .040
_diffrn_reflns_av_sigmaI/netI .031
_diffrn_reflns_limit_h_max 1
_diffrn_reflns_limit_h_min -38
_diffrn_reflns_limit_k_max 1
_diffrn_reflns_limit_k_min -9
_diffrn_reflns_limit_l_max 27
_diffrn_reflns_limit_l_min -23
_diffrn_reflns_number 5165
_diffrn_reflns_theta_full 56.8
_diffrn_reflns_theta_max 56.8
_diffrn_reflns_theta_min 2.9
_diffrn_standards_decay_% 0
_diffrn_standards_interval_count 97
_diffrn_standards_number 3
_exptl_absorpt_coefficient_mu 12.44
_exptl_absorpt_correction_T_max .929
_exptl_absorpt_correction_T_min .377
_exptl_absorpt_correction_type '\y scan'
_exptl_absorpt_process_details '(XPREP; Bruker, 2000)'
_exptl_crystal_colour colorless
_exptl_crystal_density_diffrn 1.858
_exptl_crystal_density_method 'not measured'
_exptl_crystal_description prismatic
_exptl_crystal_F_000 3464
_exptl_crystal_size_max .18
_exptl_crystal_size_mid .15
_exptl_crystal_size_min .12
_refine_diff_density_max 2.45
_refine_diff_density_min -1.10
_refine_ls_extinction_coef .000049(9)
_refine_ls_extinction_method SHELXL97
_refine_ls_goodness_of_fit_ref 1.12
_refine_ls_hydrogen_treatment constr
_refine_ls_matrix_type full
_refine_ls_number_parameters 399
_refine_ls_number_reflns 4209
_refine_ls_number_restraints 0
_refine_ls_restrained_S_all 1.12
_refine_ls_R_factor_all .060
_refine_ls_R_factor_gt .055
_refine_ls_shift/su_max <0.001
_refine_ls_shift/su_mean .000
_refine_ls_structure_factor_coef Fsqd
_refine_ls_weighting_details 'calc w = 1/[\s^2^(Fo^2^)+(0.0563P)^2^+138.5779P] where P = (Fo^2^+2Fc^2^)/3'
_refine_ls_weighting_scheme calc
_refine_ls_wR_factor_ref .143
_reflns_number_gt 3848
_reflns_number_total 4209
_reflns_threshold_expression I>2\s(I)
_cod_data_source_file ya6071.cif
_cod_data_source_block I
_cod_depositor_comments
;
The following automatic conversions were performed:
'_symmetry_cell_setting' value 'Monoclinic' changed to 'monoclinic'
according to '/home/saulius/struct/CIF-dictionaries/cif_core.dic'
dictionary named 'cif_core.dic' version 2.4.1 from 2010-06-29.

Automatic conversion script
Id: cif_fix_enum 1527 2010-12-29 10:47:43Z saulius 

The following automatic conversions were performed:

'_symmetry_cell_setting' value 'Monoclinic' changed to 'monoclinic'
according to /home/saulius/struct/CIF-dictionaries/cif_core.dic
dictionary named 'cif_core.dic' version 2.4.1 from 2010-06-29.

Automatic conversion script
Id: cif_fix_values 1715 2011-07-08 13:25:40Z adriana 
;
_cod_original_cell_volume 6348.4(8)
_cod_original_sg_symbol_H-M 'C 2/c'
_cod_database_code 2200808
_cod_database_fobs_code 2200808

loop_
_symmetry_equiv_pos_as_xyz
'x, y, z'
'-x, y, -z+1/2'
'x+1/2, y+1/2, z'
'-x+1/2, y+1/2, -z+1/2'
'-x, -y, -z'
'x, -y, z-1/2'
'-x+1/2, -y+1/2, -z'
'x+1/2, -y+1/2, z-1/2'

loop_
_atom_site_label
_atom_site_fract_x
_atom_site_fract_y
_atom_site_fract_z
_atom_site_U_iso_or_equiv
_atom_site_adp_type
_atom_site_calc_flag
_atom_site_refinement_flags
_atom_site_occupancy
_atom_site_disorder_assembly
_atom_site_disorder_group
_atom_site_type_symbol
Pd1 .14213(2) .52398(8) .20933(3) .0347(2) Uani d . 1 . . Pd
Pd2 .01548(2) .17770(8) -.02577(3) .0355(2) Uani d . 1 . . Pd
Br1 .07862(5) .5772(2) .36921(7) .0843(5) Uani d . 1 . . Br
Br2 .19930(4) .1049(2) .05757(7) .0873(5) Uani d . 1 . . Br
O1 .1910(2) .6033(8) .1979(3) .0471(17) Uani d . 1 . . O
O2 .1601(2) .6661(8) .2851(3) .0473(17) Uani d . 1 . . O
O3 -.0313(2) .2698(8) -.0062(3) .0458(16) Uani d . 1 . . O
O4 -.0323(2) .0781(9) -.1050(3) .0482(17) Uani d . 1 . . O
N1 .0926(2) .4313(9) .2181(3) .0321(17) Uani d . 1 . . N
N2 .0533(2) .3943(9) .1674(3) .0358(18) Uani d . 1 . . N
N3 .0784(2) .3646(9) .0973(3) .0342(18) Uani d . 1 . . N
N4 .0697(2) .2664(10) .0487(3) .0384(19) Uani d . 1 . . N
C1 .2511(4) .7534(19) .2135(7) .084(4) Uani d . 1 . . C
H1A .2757 .6814 .2326 .126 Uiso calc R 1 . . H
H1B .2613 .8605 .2266 .126 Uiso calc R 1 . . H
H1C .2374 .7464 .1691 .126 Uiso calc R 1 . . H
C2 .2183(3) .7092(13) .2328(5) .052(3) Uani d . 1 . . C
C3 .2205(3) .7859(13) .2828(5) .052(3) Uani d . 1 . . C
H3 .2427 .8616 .3028 .062 Uiso calc R 1 . . H
C4 .1925(3) .7610(12) .3069(5) .048(3) Uani d . 1 . . C
C5 .1995(4) .8559(15) .3630(6) .069(3) Uani d . 1 . . C
H5A .1725 .9080 .3534 .104 Uiso calc R 1 . . H
H5B .2220 .9346 .3733 .104 Uiso calc R 1 . . H
H5C .2084 .7852 .3976 .104 Uiso calc R 1 . . H
C6 .1690(3) .3188(14) .3440(5) .049(3) Uani d . 1 . . C
H6 .1700 .2640 .3124 .058 Uiso calc R 1 . . H
C7 .2061(4) .3266(16) .4023(6) .067(3) Uani d . 1 . . C
H7 .2321 .2785 .4098 .080 Uiso calc R 1 . . H
C8 .2044(4) .4064(17) .4497(6) .070(4) Uani d . 1 . . C
H8 .2294 .4112 .4891 .084 Uiso calc R 1 . . H
C9 .1664(4) .4782(15) .4390(5) .064(3) Uani d . 1 . . C
H9 .1655 .5320 .4709 .076 Uiso calc R 1 . . H
C10 .1293(4) .4701(13) .3803(5) .052(3) Uani d . 1 . . C
C11 .1296(3) .3926(12) .3317(4) .040(2) Uani d . 1 . . C
C12 .0910(3) .3819(11) .2680(4) .038(2) Uani d . 1 . . C
C13 .0498(3) .3163(13) .2478(5) .049(3) Uani d . 1 . . C
H13 .0396 .2747 .2727 .059 Uiso calc R 1 . . H
C14 .0273(3) .3243(13) .1852(5) .045(2) Uani d . 1 . . C
H14 -.0012 .2877 .1590 .054 Uiso calc R 1 . . H
C15 .0446(3) .4329(12) .1064(4) .038(2) Uani d . 1 . . C
H15A .0442 .5479 .1016 .046 Uiso calc R 1 . . H
H15B .0161 .3913 .0755 .046 Uiso calc R 1 . . H
C16 .1223(3) .3871(11) .1355(4) .035(2) Uani d . 1 . . C
C17 .1427(3) .3041(12) .1097(4) .040(2) Uani d . 1 . . C
H17 .1729 .2986 .1250 .048 Uiso calc R 1 . . H
C18 .1097(3) .2293(11) .0560(4) .037(2) Uani d . 1 . . C
C19 .1054(3) .1317(11) .0046(4) .039(2) Uani d . 1 . . C
C20 .1389(3) .0766(13) -.0040(5) .045(2) Uani d . 1 . . C
C21 .1303(4) -.0048(14) -.0569(5) .054(3) Uani d . 1 . . C
H21 .1535 -.0412 -.0615 .065 Uiso calc R 1 . . H
C22 .0880(4) -.0319(14) -.1025(6) .060(3) Uani d . 1 . . C
H22 .0820 -.0842 -.1388 .072 Uiso calc R 1 . . H
C23 .0534(4) .0190(14) -.0947(5) .053(3) Uani d . 1 . . C
H23 .0245 -.0028 -.1254 .064 Uiso calc R 1 . . H
C24 .0613(3) .1003(12) -.0424(4) .038(2) Uani d . 1 . . C
C25 -.1007(3) .3239(14) -.0182(5) .056(3) Uani d . 1 . . C
H25A -.0996 .2600 .0145 .083 Uiso calc R 1 . . H
H25B -.1306 .3313 -.0520 .083 Uiso calc R 1 . . H
H25C -.0897 .4288 -.0027 .083 Uiso calc R 1 . . H
C26 -.0728(3) .2476(13) -.0410(5) .043(2) Uani d . 1 . . C
C27 -.0930(3) .1666(12) -.0967(5) .046(3) Uani d . 1 . . C
H27 -.1236 .1653 -.1180 .055 Uiso calc R 1 . . H
C28 -.0732(3) .0862(12) -.1250(5) .047(3) Uani d . 1 . . C
C29 -.1017(3) .0028(13) -.1859(5) .055(3) Uani d . 1 . . C
H29A -.0917 -.1053 -.1831 .083 Uiso calc R 1 . . H
H29B -.0998 .0574 -.2183 .083 Uiso calc R 1 . . H
H29C -.1317 .0028 -.1953 .083 Uiso calc R 1 . . H
N1S 1.0000 .028(4) .7500 .132(9) Uani d S 1 . . N
C1S .9838(12) .126(4) .7640(15) .091(10) Uani d P .50 . . C
C2S .9679(13) .256(5) .7794(17) .116(12) Uani d P .50 . . C
H2S1 .9791 .2565 .8235 .173 Uiso calc PR .50 . . H
H2S2 .9363 .2523 .7575 .173 Uiso calc PR .50 . . H
H2S3 .9772 .3519 .7681 .173 Uiso calc PR .50 . . H

loop_
_atom_site_aniso_label
_atom_site_aniso_U_11
_atom_site_aniso_U_22
_atom_site_aniso_U_33
_atom_site_aniso_U_12
_atom_site_aniso_U_13
_atom_site_aniso_U_23
Pd1 .0280(4) .0364(4) .0401(4) -.0058(3) .0177(3) -.0012(3)
Pd2 .0279(4) .0376(4) .0383(4) .0006(3) .0149(3) .0019(3)
Br1 .0788(10) .0961(11) .0864(10) .0206(8) .0481(8) -.0166(8)
Br2 .0368(7) .1275(14) .0919(10) .0110(8) .0286(7) -.0287(10)
O1 .040(4) .050(4) .057(4) -.012(3) .029(3) -.006(4)
O2 .043(4) .042(4) .054(4) -.004(3) .022(3) -.004(3)
O3 .032(4) .049(4) .053(4) .002(3) .019(3) -.004(3)
O4 .033(4) .056(4) .045(4) .000(3) .012(3) -.004(3)
N1 .026(4) .032(4) .038(4) -.001(3) .016(4) .001(3)
N2 .026(4) .043(5) .039(4) .004(3) .018(4) .002(4)
N3 .026(4) .036(4) .036(4) -.002(3) .012(3) -.003(3)
N4 .030(4) .047(5) .041(4) .001(4) .021(4) .007(4)
C1 .065(8) .088(10) .112(11) -.036(8) .055(8) -.015(9)
C2 .027(5) .045(6) .069(7) -.012(5) .015(5) .009(6)
C3 .036(6) .042(6) .066(7) -.016(5) .018(5) -.014(5)
C4 .045(6) .033(5) .057(6) -.002(5) .019(5) .001(5)
C5 .069(8) .059(8) .069(8) -.010(6) .027(7) -.017(6)
C6 .038(6) .061(7) .052(6) .007(5) .026(5) .005(5)
C7 .040(6) .079(9) .074(8) .009(6) .023(6) .014(7)
C8 .053(7) .090(10) .050(7) -.009(7) .014(6) .002(7)
C9 .070(8) .066(8) .054(7) -.013(7) .032(6) -.010(6)
C10 .059(7) .053(7) .054(7) -.002(5) .035(6) -.002(5)
C11 .043(5) .042(6) .043(5) -.003(5) .027(5) .005(5)
C12 .034(5) .037(5) .042(5) .002(4) .020(4) .001(4)
C13 .042(6) .060(7) .056(7) -.007(5) .032(5) .011(5)
C14 .028(5) .055(6) .057(7) -.002(5) .025(5) -.004(5)
C15 .025(5) .048(6) .044(5) .008(4) .018(4) .001(4)
C16 .029(5) .037(5) .041(5) -.005(4) .020(4) .003(4)
C17 .021(5) .047(6) .051(6) .000(4) .017(4) .003(5)
C18 .033(5) .036(5) .045(5) .002(4) .022(5) .002(4)
C19 .038(5) .036(5) .042(5) .003(4) .019(5) .009(4)
C20 .036(5) .049(6) .055(6) -.002(5) .027(5) -.004(5)
C21 .053(7) .060(7) .073(8) .001(6) .050(6) -.002(6)
C22 .077(9) .055(7) .058(7) .001(6) .041(7) -.012(6)
C23 .047(6) .063(7) .045(6) -.009(6) .020(5) -.005(5)
C24 .035(5) .039(5) .037(5) .000(4) .017(4) .008(4)
C25 .043(6) .055(7) .068(7) .002(5) .028(6) .011(6)
C26 .037(6) .045(6) .048(6) .005(5) .022(5) .011(5)
C27 .029(5) .045(6) .059(7) -.004(5) .018(5) .009(5)
C28 .038(6) .035(6) .051(6) .001(5) .010(5) .009(5)
C29 .041(6) .050(7) .061(7) .001(5) .015(5) -.004(5)
N1S .15(2) .16(3) .056(11) .000 .035(13) .000
C1S .12(3) .07(2) .08(2) .031(18) .051(19) -.005(16)
C2S .13(3) .10(3) .12(3) .01(2) .06(2) -.01(2)

loop_
_atom_type_symbol
_atom_type_description
_atom_type_scat_dispersion_real
_atom_type_scat_dispersion_imag
_atom_type_scat_source
C C .0181 .0091 'International Tables Vol C Tables 4.2.6.8 and 6.1.1.4'
H H .0000 .0000 'International Tables Vol C Tables 4.2.6.8 and 6.1.1.4'
N N .0311 .0180 'International Tables Vol C Tables 4.2.6.8 and 6.1.1.4'
O O .0492 .0322 'International Tables Vol C Tables 4.2.6.8 and 6.1.1.4'
Br Br -.6763 1.2805 'International Tables Vol C Tables 4.2.6.8 and 6.1.1.4'
Pd Pd .1215 3.9337 'International Tables Vol C Tables 4.2.6.8 and 6.1.1.4'

loop_
_geom_angle_atom_site_label_1
_geom_angle_atom_site_label_2
_geom_angle_atom_site_label_3
_geom_angle
C16 Pd1 O1 89.0(3)
C16 Pd1 N1 87.8(3)
O1 Pd1 N1 176.5(3)
C16 Pd1 O2 177.6(3)
O1 Pd1 O2 93.1(3)
N1 Pd1 O2 90.1(3)
C24 Pd2 N4 79.7(3)
C24 Pd2 O4 91.4(3)
N4 Pd2 O4 171.0(3)
C24 Pd2 O3 177.2(3)
N4 Pd2 O3 98.1(3)
O4 Pd2 O3 90.9(3)
C2 O1 Pd1 122.7(7)
C4 O2 Pd1 123.4(7)
C26 O3 Pd2 123.6(6)
C28 O4 Pd2 125.7(7)
C12 N1 N2 106.9(7)
C12 N1 Pd1 131.7(6)
N2 N1 Pd1 121.1(5)
C14 N2 N1 109.7(7)
C14 N2 C15 129.9(8)
N1 N2 C15 120.4(7)
C16 N3 N4 111.6(7)
C16 N3 C15 125.0(8)
N4 N3 C15 123.4(7)
C18 N4 N3 105.7(7)
C18 N4 Pd2 118.1(6)
N3 N4 Pd2 136.2(6)
O1 C2 C3 128.6(10)
O1 C2 C1 112.9(11)
C3 C2 C1 118.5(10)
C2 C3 C4 126.2(9)
O2 C4 C3 125.9(10)
O2 C4 C5 114.4(10)
C3 C4 C5 119.7(10)
C7 C6 C11 120.9(11)
C6 C7 C8 119.6(11)
C9 C8 C7 120.6(11)
C8 C9 C10 119.4(12)
C11 C10 C9 122.0(11)
C11 C10 Br1 121.5(8)
C9 C10 Br1 116.5(9)
C10 C11 C6 117.6(9)
C10 C11 C12 124.1(9)
C6 C11 C12 118.4(9)
N1 C12 C13 108.4(8)
N1 C12 C11 122.0(8)
C13 C12 C11 129.5(9)
C14 C13 C12 107.0(9)
N2 C14 C13 107.9(8)
N2 C15 N3 109.4(7)
N3 C16 C17 106.4(8)
N3 C16 Pd1 118.3(6)
C17 C16 Pd1 135.3(7)
C16 C17 C18 107.2(8)
N4 C18 C17 109.0(8)
N4 C18 C19 111.9(8)
C17 C18 C19 139.0(8)
C20 C19 C24 118.5(9)
C20 C19 C18 127.3(9)
C24 C19 C18 114.1(8)
C21 C20 C19 121.7(9)
C21 C20 Br2 116.5(7)
C19 C20 Br2 121.9(8)
C22 C21 C20 119.8(10)
C21 C22 C23 120.0(10)
C24 C23 C22 121.1(10)
C23 C24 C19 119.1(9)
C23 C24 Pd2 125.0(7)
C19 C24 Pd2 116.0(7)
O3 C26 C27 125.7(9)
O3 C26 C25 115.0(9)
C27 C26 C25 119.2(9)
C26 C27 C28 128.0(9)
O4 C28 C27 126.0(10)
O4 C28 C29 114.6(10)
C27 C28 C29 119.4(9)
N1S C1S C2S 172(4)

loop_
_geom_bond_atom_site_label_1
_geom_bond_atom_site_label_2
_geom_bond_site_symmetry_2
_geom_bond_distance
_geom_bond_publ_flag
Pd1 C16 . 1.971(9) ?
Pd1 O1 . 1.999(6) ?
Pd1 N1 . 2.023(7) ?
Pd1 O2 . 2.044(7) ?
Pd2 C24 . 1.969(9) ?
Pd2 N4 . 2.013(8) ?
Pd2 O4 . 2.014(6) ?
Pd2 O3 . 2.092(6) ?
Br1 C10 . 1.891(11) ?
Br2 C20 . 1.904(10) ?
O1 C2 . 1.272(12) ?
O2 C4 . 1.266(12) ?
O3 C26 . 1.279(11) ?
O4 C28 . 1.266(12) ?
N1 C12 . 1.340(12) ?
N1 N2 . 1.355(10) ?
N2 C14 . 1.339(12) ?
N2 C15 . 1.428(12) ?
N3 C16 . 1.358(11) ?
N3 N4 . 1.364(11) ?
N3 C15 . 1.438(11) ?
N4 C18 . 1.363(11) ?
C1 C2 . 1.508(16) ?
C2 C3 . 1.371(16) ?
C3 C4 . 1.408(16) ?
C4 C5 . 1.516(16) ?
C6 C7 . 1.377(16) ?
C6 C11 . 1.406(14) ?
C7 C8 . 1.385(18) ?
C8 C9 . 1.367(18) ?
C9 C10 . 1.384(16) ?
C10 C11 . 1.378(14) ?
C11 C12 . 1.479(13) ?
C12 C13 . 1.387(14) ?
C13 C14 . 1.346(14) ?
C16 C17 . 1.374(14) ?
C17 C18 . 1.400(13) ?
C18 C19 . 1.463(14) ?
C19 C20 . 1.381(14) ?
C19 C24 . 1.419(13) ?
C20 C21 . 1.378(15) ?
C21 C22 . 1.361(16) ?
C22 C23 . 1.397(16) ?
C23 C24 . 1.368(14) ?
C25 C26 . 1.507(15) ?
C26 C27 . 1.375(15) ?
C27 C28 . 1.392(15) ?
C28 C29 . 1.501(15) ?
N1S C1S . 1.15(3) ?
C1S C2S . 1.37(4) ?
